data_4072807
loop_
_publ_author_name
'Paneque, Margarita'
'Posadas, Cristina M.'
'Poveda, Manuel L.'
'Rend\'on, Nuria'
'Mereiter, Kurt'

_publ_section_title
;
 Reactivity of the Iridium(I) Alkene/Alkyne Complex
 TpMe2Ir(C2H4)(MeO2CC&#x22EE;CCO2Me)
;
_journal_issue 13
_journal_name_full Organometallics
_journal_page_first 3120
_journal_paper_doi 10.1021/om061056q
_journal_volume 26
_journal_year 2007
_chemical_formula_moiety 'C23 H32 B Cl Ir N7 O4'
_chemical_formula_sum 'C23 H32 B Cl Ir N7 O4'
_chemical_formula_weight 709.02
_chemical_name_common 'compound 6'
_chemical_name_systematic
; 
 ? 
;
_space_group_IT_number 19
_symmetry_cell_setting orthorhombic
_symmetry_space_group_name_Hall 'P 2ac 2ab'
_symmetry_space_group_name_H-M 'P 21 21 21'
_atom_sites_solution_hydrogens geom
_atom_sites_solution_primary direct
_atom_sites_solution_secondary difmap
_audit_creation_method SHELXL-97
_cell_angle_alpha 90.00
_cell_angle_beta 90.00
_cell_angle_gamma 90.00
_cell_formula_units_Z 4
_cell_length_a 13.7032(12)
_cell_length_b 13.9350(12)
_cell_length_c 15.1568(14)
_cell_measurement_reflns_used 6918
_cell_measurement_temperature 173(2)
_cell_measurement_theta_max 29.95
_cell_measurement_theta_min 2.48
_cell_volume 2894.3(4)
_computing_cell_refinement 'Bruker SAINT'
_computing_data_collection 'Bruker SMART'
_computing_data_reduction 'Bruker SAINT'
_computing_molecular_graphics 'Bruker SHELXTL'
_computing_publication_material 'Bruker SHELXTL'
_computing_structure_refinement 'SHELXL-97 (Sheldrick, 1997)'
_computing_structure_solution 'SHELXS-97 (Sheldrick, 1990)'
_diffrn_ambient_temperature 173(2)
_diffrn_measured_fraction_theta_full 0.990
_diffrn_measured_fraction_theta_max 0.990
_diffrn_measurement_device_type 'CCD area detector'
_diffrn_measurement_method 'phi and omega scans'
_diffrn_radiation_monochromator graphite
_diffrn_radiation_source 'normal-focus sealed tube'
_diffrn_radiation_type MoK\a
_diffrn_radiation_wavelength 0.71073
_diffrn_reflns_av_R_equivalents 0.0593
_diffrn_reflns_av_sigmaI/netI 0.0831
_diffrn_reflns_limit_h_max 19
_diffrn_reflns_limit_h_min -19
_diffrn_reflns_limit_k_max 19
_diffrn_reflns_limit_k_min -19
_diffrn_reflns_limit_l_max 21
_diffrn_reflns_limit_l_min -21
_diffrn_reflns_number 21030
_diffrn_reflns_theta_full 30.04
_diffrn_reflns_theta_max 30.04
_diffrn_reflns_theta_min 2.08
_diffrn_standards_decay_% 0
_exptl_absorpt_coefficient_mu 4.745
_exptl_absorpt_correction_T_max 0.57
_exptl_absorpt_correction_T_min 0.33
_exptl_absorpt_correction_type multi-scan
_exptl_absorpt_process_details 'program SADABS'
_exptl_crystal_colour red
_exptl_crystal_density_diffrn 1.627
_exptl_crystal_density_method 'not measured'
_exptl_crystal_description prism
_exptl_crystal_F_000 1400
_exptl_crystal_size_max 0.59
_exptl_crystal_size_mid 0.16
_exptl_crystal_size_min 0.12
_refine_diff_density_max 1.381
_refine_diff_density_min -1.614
_refine_diff_density_rms 0.159
_refine_ls_abs_structure_details 'Flack H D (1983), Acta Cryst. A39, 876-881'
_refine_ls_abs_structure_Flack -0.012(7)
_refine_ls_extinction_method none
_refine_ls_goodness_of_fit_ref 0.996
_refine_ls_hydrogen_treatment mixed
_refine_ls_matrix_type full
_refine_ls_number_parameters 345
_refine_ls_number_reflns 8304
_refine_ls_number_restraints 0
_refine_ls_restrained_S_all 0.996
_refine_ls_R_factor_all 0.0639
_refine_ls_R_factor_gt 0.0381
_refine_ls_shift/su_max 0.001
_refine_ls_shift/su_mean 0.000
_refine_ls_structure_factor_coef Fsqd
_refine_ls_weighting_details 'calc w=1/[\s^2^(Fo^2^)+(0.0224P)^2^+0.0000P] where P=(Fo^2^+2Fc^2^)/3'
_refine_ls_weighting_scheme calc
_refine_ls_wR_factor_gt 0.0626
_refine_ls_wR_factor_ref 0.0680
_reflns_number_gt 6683
_reflns_number_total 8304
_reflns_threshold_expression >2sigma(I)
_cod_data_source_file om061056q-file001.cif
_cod_data_source_block 6-897
_cod_depositor_comments
;
The following automatic conversions were performed:

'_symmetry_cell_setting' value 'Orthorhombic' changed to
'orthorhombic' according to
/home/saulius/struct/CIF-dictionaries/cif_core.dic dictionary named
'cif_core.dic' version 2.4.1 from 2010-06-29.

Automatic conversion script
Id: cif_fix_values 1715 2011-07-08 13:25:40Z adriana 
;
_cod_original_sg_symbol_H-M P2(1)2(1)2(1)
_cod_database_code 4072807

loop_
_symmetry_equiv_pos_as_xyz
'x, y, z'
'-x+1/2, -y, z+1/2'
'-x, y+1/2, -z+1/2'
'x+1/2, -y+1/2, -z'

loop_
_atom_site_label
_atom_site_type_symbol
_atom_site_fract_x
_atom_site_fract_y
_atom_site_fract_z
_atom_site_U_iso_or_equiv
_atom_site_adp_type
_atom_site_occupancy
_atom_site_symmetry_multiplicity
_atom_site_calc_flag
_atom_site_refinement_flags
Ir Ir 0.309966(14) 0.708005(15) 0.104233(13) 0.01844(5) Uani 1 1 d .
Cl Cl 0.32720(10) 0.76548(9) 0.25000(8) 0.0259(3) Uani 1 1 d .
B B 0.2566(5) 0.4951(5) 0.0538(4) 0.0240(14) Uani 1 1 d .
H0B H 0.2381 0.4285 0.0360 0.029 Uiso 1 1 calc R
N11 N 0.3529(3) 0.4928(3) 0.1065(4) 0.0249(10) Uani 1 1 d .
N12 N 0.3893(3) 0.5801(3) 0.1366(3) 0.0203(10) Uani 1 1 d .
C13 C 0.4729(4) 0.5593(5) 0.1798(4) 0.0267(13) Uani 1 1 d .
C14 C 0.4885(4) 0.4604(4) 0.1774(4) 0.0314(14) Uani 1 1 d .
H14 H 0.5419 0.4268 0.2028 0.038 Uiso 1 1 calc R
C15 C 0.4122(4) 0.4208(5) 0.1315(4) 0.0316(14) Uani 1 1 d .
C16 C 0.5375(4) 0.6326(5) 0.2191(4) 0.0352(15) Uani 1 1 d .
H16A H 0.5010 0.6924 0.2274 0.053 Uiso 1 1 calc R
H16B H 0.5929 0.6443 0.1797 0.053 Uiso 1 1 calc R
H16C H 0.5615 0.6098 0.2763 0.053 Uiso 1 1 calc R
C17 C 0.3938(5) 0.3183(4) 0.1072(5) 0.0500(18) Uani 1 1 d .
H17A H 0.3873 0.3129 0.0430 0.075 Uiso 1 1 calc R
H17B H 0.3334 0.2963 0.1355 0.075 Uiso 1 1 calc R
H17C H 0.4485 0.2786 0.1273 0.075 Uiso 1 1 calc R
N21 N 0.1756(3) 0.5389(3) 0.1106(3) 0.0207(9) Uani 1 1 d .
N22 N 0.1820(3) 0.6335(3) 0.1371(2) 0.0186(9) Uani 1 1 d .
C23 C 0.1024(4) 0.6533(5) 0.1857(4) 0.0261(13) Uani 1 1 d .
C24 C 0.0435(4) 0.5697(5) 0.1886(4) 0.0326(14) Uani 1 1 d .
H24 H -0.0178 0.5633 0.2174 0.039 Uiso 1 1 calc R
C25 C 0.0922(4) 0.4991(5) 0.1415(4) 0.0293(14) Uani 1 1 d .
C26 C 0.0823(5) 0.7477(4) 0.2279(4) 0.0334(15) Uani 1 1 d .
H26A H 0.1414 0.7873 0.2264 0.050 Uiso 1 1 calc R
H26B H 0.0623 0.7377 0.2893 0.050 Uiso 1 1 calc R
H26C H 0.0299 0.7804 0.1957 0.050 Uiso 1 1 calc R
C27 C 0.0636(5) 0.3988(4) 0.1237(4) 0.0406(17) Uani 1 1 d .
H27A H 0.0622 0.3879 0.0598 0.061 Uiso 1 1 calc R
H27B H -0.0013 0.3867 0.1484 0.061 Uiso 1 1 calc R
H27C H 0.1110 0.3553 0.1509 0.061 Uiso 1 1 calc R
N31 N 0.2712(3) 0.5573(3) -0.0288(3) 0.0224(10) Uani 1 1 d .
N32 N 0.2933(3) 0.6535(3) -0.0224(3) 0.0212(10) Uani 1 1 d .
C33 C 0.2964(3) 0.6902(4) -0.1039(3) 0.0250(11) Uani 1 1 d .
C34 C 0.2747(4) 0.6163(5) -0.1636(4) 0.0299(14) Uani 1 1 d .
H34 H 0.2711 0.6218 -0.2260 0.036 Uiso 1 1 calc R
C35 C 0.2598(4) 0.5353(4) -0.1154(4) 0.0270(13) Uani 1 1 d .
C36 C 0.3193(4) 0.7917(5) -0.1263(3) 0.0337(13) Uani 1 1 d .
H36A H 0.3792 0.8113 -0.0959 0.051 Uiso 1 1 calc R
H36B H 0.2653 0.8331 -0.1077 0.051 Uiso 1 1 calc R
H36C H 0.3286 0.7976 -0.1902 0.051 Uiso 1 1 calc R
C37 C 0.2351(5) 0.4373(5) -0.1456(4) 0.0360(15) Uani 1 1 d .
H37A H 0.1746 0.4163 -0.1172 0.054 Uiso 1 1 calc R
H37B H 0.2881 0.3932 -0.1300 0.054 Uiso 1 1 calc R
H37C H 0.2263 0.4375 -0.2098 0.054 Uiso 1 1 calc R
N41 N 0.4314(3) 0.7804(4) 0.0772(2) 0.0223(10) Uani 1 1 d .
H41N H 0.485(4) 0.758(4) 0.072(3) 0.019(16) Uiso 1 1 d .
C42 C 0.4251(4) 0.8729(5) 0.0726(3) 0.0245(12) Uani 1 1 d .
C43 C 0.5155(4) 0.9345(5) 0.0679(4) 0.0377(17) Uani 1 1 d .
H43A H 0.5694 0.8969 0.0433 0.056 Uiso 1 1 calc R
H43B H 0.5328 0.9564 0.1273 0.056 Uiso 1 1 calc R
H43C H 0.5029 0.9902 0.0301 0.056 Uiso 1 1 calc R
C51 C 0.1535(4) 0.8596(4) 0.0501(4) 0.0211(12) Uani 1 1 d .
C52 C 0.2572(4) 0.8392(4) 0.0726(3) 0.0182(11) Uani 1 1 d .
C53 C 0.3272(4) 0.9098(4) 0.0661(3) 0.0235(13) Uani 1 1 d .
C54 C 0.3096(5) 1.0112(4) 0.0430(4) 0.0332(13) Uani 1 1 d .
O55 O 0.1081(3) 0.8139(3) -0.0048(3) 0.0360(11) Uani 1 1 d .
O56 O 0.1155(3) 0.9307(3) 0.0977(3) 0.0316(9) Uani 1 1 d .
C57 C 0.0169(4) 0.9589(5) 0.0727(5) 0.0424(18) Uani 1 1 d .
H57A H -0.0054 1.0111 0.1111 0.064 Uiso 1 1 calc R
H57B H -0.0271 0.9038 0.0789 0.064 Uiso 1 1 calc R
H57C H 0.0167 0.9807 0.0112 0.064 Uiso 1 1 calc R
O58 O 0.3510(4) 1.0775(4) 0.0764(3) 0.0653(18) Uani 1 1 d .
O59 O 0.2445(4) 1.0210(3) -0.0226(3) 0.0451(13) Uani 1 1 d .
C510 C 0.2210(7) 1.1196(6) -0.0450(6) 0.078(3) Uani 1 1 d .
H5XA H 0.1731 1.1204 -0.0930 0.116 Uiso 1 1 calc R
H5XB H 0.2803 1.1530 -0.0639 0.116 Uiso 1 1 calc R
H5XC H 0.1936 1.1519 0.0068 0.116 Uiso 1 1 calc R

loop_
_atom_site_aniso_label
_atom_site_aniso_U_11
_atom_site_aniso_U_22
_atom_site_aniso_U_33
_atom_site_aniso_U_23
_atom_site_aniso_U_13
_atom_site_aniso_U_12
Ir 0.01741(7) 0.01904(9) 0.01886(8) -0.00075(10) 0.00019(8) -0.00070(10)
Cl 0.0344(8) 0.0234(8) 0.0199(6) -0.0019(5) -0.0023(5) -0.0046(5)
B 0.020(3) 0.020(4) 0.032(4) -0.006(3) -0.004(3) 0.001(3)
N11 0.032(2) 0.013(2) 0.030(2) -0.003(2) -0.002(2) 0.0016(18)
N12 0.020(2) 0.022(3) 0.019(2) -0.0042(18) -0.0006(16) 0.0027(19)
C13 0.023(3) 0.032(4) 0.026(3) 0.003(3) 0.002(2) 0.004(2)
C14 0.031(3) 0.029(4) 0.034(3) 0.000(3) -0.001(3) 0.010(3)
C15 0.037(3) 0.024(4) 0.034(3) 0.006(2) 0.002(2) 0.010(3)
C16 0.030(3) 0.042(4) 0.034(3) 0.004(3) -0.013(2) 0.002(3)
C17 0.067(5) 0.025(4) 0.058(4) 0.005(4) -0.017(4) 0.010(3)
N21 0.023(2) 0.015(2) 0.025(2) 0.000(2) 0.000(2) -0.0011(17)
N22 0.016(2) 0.021(2) 0.0187(19) -0.0018(16) 0.0011(17) 0.002(2)
C23 0.022(3) 0.036(4) 0.020(3) 0.007(3) 0.003(2) 0.002(2)
C24 0.024(3) 0.038(4) 0.035(3) 0.003(3) 0.005(2) -0.003(3)
C25 0.025(3) 0.029(4) 0.034(3) 0.007(3) 0.001(2) -0.010(3)
C26 0.037(3) 0.031(4) 0.033(3) -0.005(3) 0.018(3) 0.004(3)
C27 0.043(4) 0.027(4) 0.051(5) 0.008(3) -0.002(3) -0.016(3)
N31 0.019(2) 0.022(3) 0.027(3) -0.002(2) 0.0023(18) -0.0004(19)
N32 0.029(3) 0.015(2) 0.019(2) -0.0006(17) -0.0014(18) -0.0010(19)
C33 0.021(2) 0.034(3) 0.020(2) 0.001(3) 0.000(2) -0.001(2)
C34 0.028(3) 0.044(4) 0.018(3) -0.004(3) 0.003(2) 0.000(3)
C35 0.024(3) 0.036(4) 0.021(3) -0.013(3) -0.001(2) 0.002(2)
C36 0.039(3) 0.041(3) 0.021(3) 0.005(3) 0.004(2) -0.002(4)
C37 0.038(3) 0.040(4) 0.030(3) -0.008(3) 0.003(3) -0.005(3)
N41 0.016(2) 0.032(3) 0.019(2) 0.005(2) -0.0009(14) -0.001(2)
C42 0.024(3) 0.028(4) 0.021(3) 0.003(2) -0.001(2) -0.004(3)
C43 0.026(3) 0.044(4) 0.043(4) 0.005(3) -0.002(3) -0.013(3)
C51 0.023(3) 0.018(3) 0.023(3) 0.006(2) 0.001(2) 0.001(2)
C52 0.026(3) 0.016(3) 0.013(2) 0.000(2) -0.0017(19) 0.005(2)
C53 0.029(3) 0.018(3) 0.024(3) 0.005(2) -0.001(2) -0.008(2)
C54 0.036(3) 0.029(3) 0.034(3) 0.007(2) -0.006(3) -0.007(3)
O55 0.030(2) 0.035(3) 0.043(2) -0.004(2) -0.0123(18) 0.0006(19)
O56 0.0263(19) 0.032(2) 0.036(2) -0.004(2) -0.001(2) 0.0106(17)
C57 0.024(3) 0.040(4) 0.064(5) -0.003(3) -0.009(3) 0.015(3)
O58 0.087(4) 0.022(3) 0.087(4) 0.003(3) -0.050(3) -0.016(3)
O59 0.054(3) 0.031(3) 0.050(3) 0.017(2) -0.027(2) -0.009(2)
C510 0.091(7) 0.047(5) 0.094(6) 0.041(5) -0.044(5) -0.018(5)

loop_
_atom_type_symbol
_atom_type_description
_atom_type_scat_dispersion_real
_atom_type_scat_dispersion_imag
_atom_type_scat_source
C C 0.0033 0.0016 'International Tables Vol C Tables 4.2.6.8 and 6.1.1.4'
H H 0.0000 0.0000 'International Tables Vol C Tables 4.2.6.8 and 6.1.1.4'
B B 0.0013 0.0007 'International Tables Vol C Tables 4.2.6.8 and 6.1.1.4'
N N 0.0061 0.0033 'International Tables Vol C Tables 4.2.6.8 and 6.1.1.4'
O O 0.0106 0.0060 'International Tables Vol C Tables 4.2.6.8 and 6.1.1.4'
Cl Cl 0.1484 0.1585 'International Tables Vol C Tables 4.2.6.8 and 6.1.1.4'
Ir Ir -1.4442 7.9887 'International Tables Vol C Tables 4.2.6.8 and 6.1.1.4'

loop_
_geom_angle_atom_site_label_1
_geom_angle_atom_site_label_2
_geom_angle_atom_site_label_3
_geom_angle
N41 Ir C52 78.0(2)
N41 Ir N32 95.01(17)
C52 Ir N32 94.13(18)
N41 Ir N22 178.05(16)
C52 Ir N22 101.83(19)
N32 Ir N22 86.94(16)
N41 Ir N12 92.56(19)
C52 Ir N12 170.4(2)
N32 Ir N12 87.92(16)
N22 Ir N12 87.59(17)
N41 Ir Cl 86.38(12)
C52 Ir Cl 87.19(14)
N32 Ir Cl 178.25(13)
N22 Ir Cl 91.67(10)
N12 Ir Cl 90.96(11)
N21 B N31 109.2(5)
N21 B N11 109.7(4)
N31 B N11 108.8(5)
N21 B H0B 109.7
N31 B H0B 109.7
N11 B H0B 109.7
C15 N11 N12 110.0(5)
C15 N11 B 132.7(5)
N12 N11 B 117.3(4)
C13 N12 N11 106.0(4)
C13 N12 Ir 136.0(4)
N11 N12 Ir 118.0(3)
N12 C13 C14 109.2(5)
N12 C13 C16 123.7(5)
C14 C13 C16 127.0(5)
C15 C14 C13 107.1(5)
C15 C14 H14 126.5
C13 C14 H14 126.5
N11 C15 C14 107.7(5)
N11 C15 C17 122.7(6)
C14 C15 C17 129.6(6)
C13 C16 H16A 109.5
C13 C16 H16B 109.5
H16A C16 H16B 109.5
C13 C16 H16C 109.5
H16A C16 H16C 109.5
H16B C16 H16C 109.5
C15 C17 H17A 109.5
C15 C17 H17B 109.5
H17A C17 H17B 109.5
C15 C17 H17C 109.5
H17A C17 H17C 109.5
H17B C17 H17C 109.5
C25 N21 N22 110.1(4)
C25 N21 B 130.0(5)
N22 N21 B 119.8(4)
C23 N22 N21 107.7(4)
C23 N22 Ir 134.9(4)
N21 N22 Ir 117.2(3)
N22 C23 C24 108.1(5)
N22 C23 C26 124.5(5)
C24 C23 C26 127.4(5)
C25 C24 C23 107.0(5)
C25 C24 H24 126.5
C23 C24 H24 126.5
N21 C25 C24 107.1(5)
N21 C25 C27 123.3(6)
C24 C25 C27 129.7(6)
C23 C26 H26A 109.5
C23 C26 H26B 109.5
H26A C26 H26B 109.5
C23 C26 H26C 109.5
H26A C26 H26C 109.5
H26B C26 H26C 109.5
C25 C27 H27A 109.5
C25 C27 H27B 109.5
H27A C27 H27B 109.5
C25 C27 H27C 109.5
H27A C27 H27C 109.5
H27B C27 H27C 109.5
C35 N31 N32 108.3(4)
C35 N31 B 130.2(5)
N32 N31 B 121.3(4)
C33 N32 N31 108.2(4)
C33 N32 Ir 135.3(4)
N31 N32 Ir 116.5(3)
N32 C33 C34 108.0(5)
N32 C33 C36 125.5(5)
C34 C33 C36 126.5(5)
C35 C34 C33 107.1(5)
C35 C34 H34 126.4
C33 C34 H34 126.4
N31 C35 C34 108.3(5)
N31 C35 C37 122.4(6)
C34 C35 C37 129.3(6)
C33 C36 H36A 109.5
C33 C36 H36B 109.5
H36A C36 H36B 109.5
C33 C36 H36C 109.5
H36A C36 H36C 109.5
H36B C36 H36C 109.5
C35 C37 H37A 109.5
C35 C37 H37B 109.5
H37A C37 H37B 109.5
C35 C37 H37C 109.5
H37A C37 H37C 109.5
H37B C37 H37C 109.5
C42 N41 Ir 117.4(4)
C42 N41 H41N 117(4)
Ir N41 H41N 126(4)
N41 C42 C53 114.9(5)
N41 C42 C43 121.0(5)
C53 C42 C43 124.0(6)
C42 C43 H43A 109.5
C42 C43 H43B 109.5
H43A C43 H43B 109.5
C42 C43 H43C 109.5
H43A C43 H43C 109.5
H43B C43 H43C 109.5
O55 C51 O56 124.1(5)
O55 C51 C52 122.9(5)
O56 C51 C52 113.0(5)
C53 C52 C51 120.8(5)
C53 C52 Ir 114.4(4)
C51 C52 Ir 124.6(4)
C52 C53 C42 112.9(5)
C52 C53 C54 125.9(5)
C42 C53 C54 120.7(5)
O58 C54 O59 123.3(6)
O58 C54 C53 124.2(6)
O59 C54 C53 112.5(5)
C51 O56 C57 114.9(5)
O56 C57 H57A 109.5
O56 C57 H57B 109.5
H57A C57 H57B 109.5
O56 C57 H57C 109.5
H57A C57 H57C 109.5
H57B C57 H57C 109.5
C54 O59 C510 114.7(5)
O59 C510 H5XA 109.5
O59 C510 H5XB 109.5
H5XA C510 H5XB 109.5
O59 C510 H5XC 109.5
H5XA C510 H5XC 109.5
H5XB C510 H5XC 109.5

loop_
_geom_bond_atom_site_label_1
_geom_bond_atom_site_label_2
_geom_bond_distance
Ir N41 1.989(4)
Ir C52 2.023(5)
Ir N32 2.076(4)
Ir N22 2.098(4)
Ir N12 2.145(5)
Ir Cl 2.3619(13)
B N21 1.531(8)
B N31 1.536(8)
B N11 1.543(7)
B H0B 1.0000
N11 C15 1.346(7)
N11 N12 1.392(6)
N12 C13 1.351(7)
C13 C14 1.395(8)
C13 C16 1.477(8)
C14 C15 1.371(8)
C14 H14 0.9500
C15 C17 1.497(8)
C16 H16A 0.9800
C16 H16B 0.9800
C16 H16C 0.9800
C17 H17A 0.9800
C17 H17B 0.9800
C17 H17C 0.9800
N21 C25 1.354(7)
N21 N22 1.381(6)
N22 C23 1.344(7)
C23 C24 1.418(8)
C23 C26 1.489(8)
C24 C25 1.387(9)
C24 H24 0.9500
C25 C27 1.475(8)
C26 H26A 0.9800
C26 H26B 0.9800
C26 H26C 0.9800
C27 H27A 0.9800
C27 H27B 0.9800
C27 H27C 0.9800
N31 C35 1.357(7)
N31 N32 1.378(6)
N32 C33 1.337(6)
C33 C34 1.403(8)
C33 C36 1.489(8)
C34 C35 1.360(9)
C34 H34 0.9500
C35 C37 1.479(8)
C36 H36A 0.9800
C36 H36B 0.9800
C36 H36C 0.9800
C37 H37A 0.9800
C37 H37B 0.9800
C37 H37C 0.9800
N41 C42 1.294(8)
N41 H41N 0.80(5)
C42 C53 1.439(8)
C42 C43 1.508(8)
C43 H43A 0.9800
C43 H43B 0.9800
C43 H43C 0.9800
C51 O55 1.218(6)
C51 O56 1.332(7)
C51 C52 1.490(7)
C52 C53 1.377(7)
C53 C54 1.476(8)
C54 O58 1.197(7)
C54 O59 1.343(7)
O56 C57 1.458(6)
C57 H57A 0.9800
C57 H57B 0.9800
C57 H57C 0.9800
O59 C510 1.451(9)
C510 H5XA 0.9800
C510 H5XB 0.9800
C510 H5XC 0.9800

loop_
_geom_hbond_atom_site_label_D
_geom_hbond_atom_site_label_H
_geom_hbond_atom_site_label_A
_geom_hbond_distance_DH
_geom_hbond_distance_HA
_geom_hbond_distance_DA
_geom_hbond_angle_DHA
_geom_hbond_site_symmetry_A
N41 H41N O55 0.80(5) 2.21(6) 2.966(6) 157(5) 4_565

loop_
_geom_torsion_atom_site_label_1
_geom_torsion_atom_site_label_2
_geom_torsion_atom_site_label_3
_geom_torsion_atom_site_label_4
_geom_torsion
N21 B N11 C15 120.2(7)
N31 B N11 C15 -120.5(7)
N21 B N11 N12 -59.3(6)
N31 B N11 N12 60.0(6)
C15 N11 N12 C13 0.6(6)
B N11 N12 C13 -179.8(5)
C15 N11 N12 Ir 179.0(4)
B N11 N12 Ir -1.4(6)
N41 Ir N12 C13 39.9(5)
N32 Ir N12 C13 134.8(5)
N22 Ir N12 C13 -138.2(5)
Cl Ir N12 C13 -46.6(5)
N41 Ir N12 N11 -137.9(4)
N32 Ir N12 N11 -43.0(4)
N22 Ir N12 N11 44.0(4)
Cl Ir N12 N11 135.6(3)
N11 N12 C13 C14 -0.4(6)
Ir N12 C13 C14 -178.3(4)
N11 N12 C13 C16 177.3(5)
Ir N12 C13 C16 -0.7(9)
N12 C13 C14 C15 0.0(7)
C16 C13 C14 C15 -177.5(6)
N12 N11 C15 C14 -0.6(7)
B N11 C15 C14 179.9(6)
N12 N11 C15 C17 -178.6(6)
B N11 C15 C17 1.9(10)
C13 C14 C15 N11 0.4(7)
C13 C14 C15 C17 178.1(7)
N31 B N21 C25 124.7(6)
N11 B N21 C25 -116.2(6)
N31 B N21 N22 -54.7(6)
N11 B N21 N22 64.4(6)
C25 N21 N22 C23 0.5(6)
B N21 N22 C23 -179.9(5)
C25 N21 N22 Ir 176.1(3)
B N21 N22 Ir -4.4(6)
C52 Ir N22 C23 -45.0(5)
N32 Ir N22 C23 -138.5(5)
N12 Ir N22 C23 133.4(5)
Cl Ir N22 C23 42.5(5)
C52 Ir N22 N21 141.1(3)
N32 Ir N22 N21 47.5(3)
N12 Ir N22 N21 -40.6(3)
Cl Ir N22 N21 -131.5(3)
N21 N22 C23 C24 -1.1(6)
Ir N22 C23 C24 -175.5(4)
N21 N22 C23 C26 179.1(5)
Ir N22 C23 C26 4.7(9)
N22 C23 C24 C25 1.3(7)
C26 C23 C24 C25 -178.9(6)
N22 N21 C25 C24 0.3(6)
B N21 C25 C24 -179.2(5)
N22 N21 C25 C27 179.4(5)
B N21 C25 C27 -0.1(9)
C23 C24 C25 N21 -0.9(7)
C23 C24 C25 C27 -179.9(6)
N21 B N31 C35 -118.0(6)
N11 B N31 C35 122.3(6)
N21 B N31 N32 57.0(6)
N11 B N31 N32 -62.7(6)
C35 N31 N32 C33 -0.6(5)
B N31 N32 C33 -176.6(4)
C35 N31 N32 Ir 177.9(3)
B N31 N32 Ir 2.0(6)
N41 Ir N32 C33 -47.6(5)
C52 Ir N32 C33 30.6(5)
N22 Ir N32 C33 132.3(5)
N12 Ir N32 C33 -140.0(5)
N41 Ir N32 N31 134.4(4)
C52 Ir N32 N31 -147.4(4)
N22 Ir N32 N31 -45.7(4)
N12 Ir N32 N31 42.0(4)
N31 N32 C33 C34 0.7(5)
Ir N32 C33 C34 -177.4(4)
N31 N32 C33 C36 -179.0(5)
Ir N32 C33 C36 2.9(8)
N32 C33 C34 C35 -0.6(6)
C36 C33 C34 C35 179.1(5)
N32 N31 C35 C34 0.2(6)
B N31 C35 C34 175.7(5)
N32 N31 C35 C37 -179.7(5)
B N31 C35 C37 -4.2(8)
C33 C34 C35 N31 0.2(6)
C33 C34 C35 C37 -179.9(5)
C52 Ir N41 C42 14.4(4)
N32 Ir N41 C42 107.5(4)
N12 Ir N41 C42 -164.3(4)
Cl Ir N41 C42 -73.5(4)
Ir N41 C42 C53 -14.6(6)
Ir N41 C42 C43 169.5(4)
O55 C51 C52 C53 123.9(6)
O56 C51 C52 C53 -57.9(7)
O55 C51 C52 Ir -50.8(7)
O56 C51 C52 Ir 127.5(4)
N41 Ir C52 C53 -11.2(4)
N32 Ir C52 C53 -105.5(4)
N22 Ir C52 C53 166.8(4)
Cl Ir C52 C53 75.7(4)
N41 Ir C52 C51 163.7(4)
N32 Ir C52 C51 69.5(4)
N22 Ir C52 C51 -18.3(4)
Cl Ir C52 C51 -109.4(4)
C51 C52 C53 C42 -167.9(5)
Ir C52 C53 C42 7.3(6)
C51 C52 C53 C54 4.0(8)
Ir C52 C53 C54 179.2(4)
N41 C42 C53 C52 4.4(7)
C43 C42 C53 C52 -179.8(5)
N41 C42 C53 C54 -167.9(5)
C43 C42 C53 C54 7.8(8)
C52 C53 C54 O58 141.2(7)
C42 C53 C54 O58 -47.5(9)
C52 C53 C54 O59 -41.3(8)
C42 C53 C54 O59 130.0(6)
O55 C51 O56 C57 -6.9(8)
C52 C51 O56 C57 174.8(5)
O58 C54 O59 C510 -5.3(10)
C53 C54 O59 C510 177.1(6)
